data_4333917
loop_
_publ_author_name
'Talia Bsaibess'
'Michel Guerro'
'Yann Le Gal'
'Daad Sarraf'
'Nathalie Bellec'
'Marc Fourmigu\'e'
'Fr\'ed\'eric Barri\`ere'
'Vincent Dorcet'
'Thierry Guizouarn'
'Thierry Roisnel'
'Dominique Lorcy'

_publ_section_title
;
 Variable Magnetic Interactions between S = 1/2 Cation Radical Salts of
 Functionalizable Electron-Rich Dithiolene and Diselenolene Cp2Mo
 Complexes
;
_journal_name_full 'Inorganic Chemistry'
_journal_page_first 2162
_journal_page_last 2173
_journal_paper_doi 10.1021/ic3025606
_journal_volume 52
_journal_year 2013
_chemical_compound_source 'synthesis as described'
_chemical_formula_moiety 'C15 H15 Mo N S2 Se2'
_chemical_formula_sum 'C15 H15 Mo N S2 Se2'
_chemical_formula_weight 527.26
_chemical_name_systematic
;
 ?
;
_space_group_IT_number 2
_symmetry_cell_setting triclinic
_symmetry_Int_Tables_number 2
_symmetry_space_group_name_Hall '-P 1'
_symmetry_space_group_name_H-M 'P -1'
_atom_sites_solution_hydrogens geom
_atom_sites_solution_primary direct
_atom_sites_solution_secondary difmap
_audit_conform_dict_location ftp://ftp.iucr.org/pub/cif_core.dic
_audit_conform_dict_name cif_core.dic
_audit_conform_dict_version 2.4
_audit_creation_date 2012-04-24T09:48:12-00:00
_audit_creation_method 'WinGX routine CIF_UPDATE'
_cell_angle_alpha 98.754(2)
_cell_angle_beta 107.099(2)
_cell_angle_gamma 96.239(2)
_cell_formula_units_Z 2
_cell_length_a 6.8982(3)
_cell_length_b 11.1040(5)
_cell_length_c 11.2821(5)
_cell_measurement_reflns_used 6842
_cell_measurement_temperature 150(2)
_cell_measurement_theta_max 27.46
_cell_measurement_theta_min 2.42
_cell_measurement_wavelength 0.71073
_cell_volume 805.52(6)
_computing_cell_refinement 'Bruker APEX2 (Bruker, 2006)'
_computing_data_collection 'Bruker APEX2 (Bruker, 2006)'
_computing_data_reduction 'Bruker APEX2 (Bruker, 2006)'
_computing_molecular_graphics 'Ortep-3 for Windows (Farrugia, 1997)'
_computing_publication_material
;
           WinGX publication routines (Farrugia, 1999),
           CRYSCAL (T. Roisnel, local program)
;
_computing_structure_refinement 'SHELXL-97 (Sheldrick, 1997)'
_computing_structure_solution 'SIR97 (Altomare et al., 1999)'
_diffrn_ambient_temperature 150(2)
_diffrn_detector 'CCD plate'
_diffrn_measured_fraction_theta_full 0.966
_diffrn_measured_fraction_theta_max 0.953
_diffrn_measurement_device_type 'APEXII, Bruker-AXS'
_diffrn_measurement_method 'CCD rotation images, thin slices'
_diffrn_radiation_monochromator graphite
_diffrn_radiation_probe x-ray
_diffrn_radiation_type MoK\a
_diffrn_radiation_wavelength 0.71073
_diffrn_reflns_av_R_equivalents 0
_diffrn_reflns_av_unetI/netI 0.0314
_diffrn_reflns_limit_h_max 8
_diffrn_reflns_limit_h_min -8
_diffrn_reflns_limit_k_max 14
_diffrn_reflns_limit_k_min -14
_diffrn_reflns_limit_l_max 14
_diffrn_reflns_limit_l_min 0
_diffrn_reflns_number 3534
_diffrn_reflns_theta_full 25
_diffrn_reflns_theta_max 27.52
_diffrn_reflns_theta_min 1.88
_exptl_absorpt_coefficient_mu 5.583
_exptl_absorpt_correction_T_max 0.846
_exptl_absorpt_correction_T_min 0.649
_exptl_absorpt_correction_type multi-scan
_exptl_absorpt_process_details
;
  [Sheldrick, G.M. (2002). SADABS Bruker AXS Inc., Madison, Wisconsin, USA]
;
_exptl_crystal_colour red
_exptl_crystal_density_diffrn 2.174
_exptl_crystal_description prism
_exptl_crystal_F_000 508
_exptl_crystal_size_max 0.12
_exptl_crystal_size_mid 0.08
_exptl_crystal_size_min 0.03
_refine_diff_density_max 0.805
_refine_diff_density_min -0.952
_refine_diff_density_rms 0.275
_refine_ls_extinction_method none
_refine_ls_goodness_of_fit_ref 1.202
_refine_ls_hydrogen_treatment constr
_refine_ls_matrix_type full
_refine_ls_number_parameters 191
_refine_ls_number_reflns 3534
_refine_ls_number_restraints 0
_refine_ls_restrained_S_all 1.202
_refine_ls_R_factor_all 0.0362
_refine_ls_R_factor_gt 0.0294
_refine_ls_shift/su_max 0.007
_refine_ls_shift/su_mean 0.001
_refine_ls_structure_factor_coef Fsqd
_refine_ls_weighting_details 'calc w=1/[\s^2^(Fo^2^)+(0.0530P)^2^+1.7571P] where P=(Fo^2^+2Fc^2^)/3'
_refine_ls_weighting_scheme calc
_refine_ls_wR_factor_gt 0.0916
_refine_ls_wR_factor_ref 0.1036
_reflns_number_gt 3150
_reflns_number_total 3534
_reflns_threshold_expression >2sigma(I)
_cod_data_source_file ic3025606_si_001_05.cif
_cod_data_source_block complex4b
_cod_database_code 4333917

loop_
_symmetry_equiv_pos_as_xyz
'x, y, z'
'-x, -y, -z'

loop_
_atom_site_label
_atom_site_type_symbol
_atom_site_fract_x
_atom_site_fract_y
_atom_site_fract_z
_atom_site_U_iso_or_equiv
_atom_site_adp_type
_atom_site_occupancy
_atom_site_symmetry_multiplicity
_atom_site_calc_flag
_atom_site_refinement_flags
Mo1 Mo 0.64547(6) -0.18112(3) 0.73994(3) 0.01395(12) Uani 1 1 d .
Se1 Se 0.99851(7) -0.08354(4) 0.72846(4) 0.01931(13) Uani 1 1 d .
Se2 Se 0.57560(7) 0.04467(4) 0.77584(4) 0.01669(13) Uani 1 1 d .
S3 S 1.14138(18) 0.19647(11) 0.70820(12) 0.0223(3) Uani 1 1 d .
S4 S 1.0641(2) 0.45851(12) 0.71512(14) 0.0299(3) Uani 1 1 d .
C1 C 0.3674(8) -0.1832(5) 0.5566(4) 0.0245(10) Uani 1 1 d .
H1 H 0.2797 -0.1225 0.5497 0.029 Uiso 1 1 calc R
C2 C 0.3335(8) -0.2947(5) 0.5949(5) 0.0292(11) Uani 1 1 d .
H2 H 0.22 -0.3224 0.6207 0.035 Uiso 1 1 calc R
C3 C 0.4962(10) -0.3600(5) 0.5888(5) 0.0340(13) Uani 1 1 d .
H3 H 0.5097 -0.4391 0.6096 0.041 Uiso 1 1 calc R
C4 C 0.6355(9) -0.2885(5) 0.5469(5) 0.0286(11) Uani 1 1 d .
H4 H 0.7573 -0.3108 0.5328 0.034 Uiso 1 1 calc R
C5 C 0.5573(8) -0.1760(5) 0.5296(4) 0.0230(10) Uani 1 1 d .
H5 H 0.6209 -0.1084 0.5046 0.028 Uiso 1 1 calc R
C6 C 0.5268(9) -0.2091(5) 0.9052(5) 0.0303(12) Uani 1 1 d .
H6 H 0.3942 -0.19 0.901 0.036 Uiso 1 1 calc R
C7 C 0.5736(8) -0.3227(5) 0.8541(5) 0.0256(11) Uani 1 1 d .
H7 H 0.477 -0.3958 0.8134 0.031 Uiso 1 1 calc R
C8 C 0.7878(8) -0.3098(5) 0.8734(5) 0.0255(11) Uani 1 1 d .
H8 H 0.8595 -0.37 0.844 0.031 Uiso 1 1 calc R
C9 C 0.8739(9) -0.1902(5) 0.9448(5) 0.0297(12) Uani 1 1 d .
H9 H 1.0161 -0.1567 0.9748 0.036 Uiso 1 1 calc R
C10 C 0.7178(10) -0.1295(5) 0.9641(4) 0.0316(13) Uani 1 1 d .
H10 H 0.7357 -0.0476 1.0095 0.038 Uiso 1 1 calc R
C11 C 0.9663(7) 0.0849(4) 0.7308(4) 0.0170(9) Uani 1 1 d .
C12 C 0.8075(7) 0.1350(4) 0.7515(4) 0.0154(8) Uani 1 1 d .
N13 N 0.8251(6) 0.2624(3) 0.7498(4) 0.0154(7) Uani 1 1 d .
C14 C 0.9956(7) 0.3115(4) 0.7270(4) 0.0184(9) Uani 1 1 d .
C15 C 0.6708(7) 0.3363(4) 0.7725(4) 0.0175(9) Uani 1 1 d .
H15A H 0.5323 0.2862 0.7326 0.021 Uiso 1 1 calc R
H15B H 0.6763 0.4091 0.732 0.021 Uiso 1 1 calc R
C16 C 0.7041(9) 0.3796(5) 0.9124(5) 0.0285(11) Uani 1 1 d .
H16A H 0.7006 0.3078 0.9531 0.043 Uiso 1 1 calc R
H16B H 0.5952 0.4258 0.9229 0.043 Uiso 1 1 calc R
H16C H 0.8379 0.433 0.9514 0.043 Uiso 1 1 calc R

loop_
_atom_site_aniso_label
_atom_site_aniso_U_11
_atom_site_aniso_U_22
_atom_site_aniso_U_33
_atom_site_aniso_U_23
_atom_site_aniso_U_13
_atom_site_aniso_U_12
Mo1 0.0165(2) 0.01333(19) 0.01119(18) 0.00355(13) 0.00232(14) 0.00329(14)
Se1 0.0176(2) 0.0189(2) 0.0242(2) 0.00608(18) 0.00823(19) 0.00712(17)
Se2 0.0154(2) 0.0144(2) 0.0228(2) 0.00606(17) 0.00795(18) 0.00403(16)
S3 0.0166(6) 0.0225(6) 0.0315(6) 0.0094(5) 0.0110(5) 0.0034(4)
S4 0.0280(7) 0.0200(6) 0.0448(8) 0.0122(5) 0.0147(6) -0.0002(5)
C1 0.024(3) 0.029(3) 0.014(2) 0.0000(18) -0.0034(18) 0.004(2)
C2 0.026(3) 0.032(3) 0.021(2) 0.001(2) 0.000(2) -0.009(2)
C3 0.053(4) 0.018(2) 0.020(2) -0.0025(19) -0.002(2) 0.001(2)
C4 0.030(3) 0.033(3) 0.016(2) -0.005(2) 0.001(2) 0.009(2)
C5 0.028(3) 0.029(3) 0.0081(19) 0.0042(17) 0.0006(18) 0.001(2)
C6 0.041(3) 0.039(3) 0.025(3) 0.019(2) 0.021(2) 0.017(2)
C7 0.031(3) 0.024(2) 0.020(2) 0.0132(19) 0.001(2) 0.000(2)
C8 0.030(3) 0.025(2) 0.022(2) 0.0147(19) 0.003(2) 0.012(2)
C9 0.031(3) 0.034(3) 0.017(2) 0.014(2) -0.004(2) -0.004(2)
C10 0.056(4) 0.026(3) 0.010(2) 0.0062(19) 0.004(2) 0.011(2)
C11 0.019(2) 0.012(2) 0.021(2) 0.0068(16) 0.0060(18) 0.0009(16)
C12 0.012(2) 0.016(2) 0.015(2) 0.0055(16) -0.0007(16) 0.0008(16)
N13 0.0122(18) 0.0125(17) 0.0212(18) 0.0062(14) 0.0029(15) 0.0035(14)
C14 0.017(2) 0.017(2) 0.018(2) 0.0054(17) 0.0013(18) -0.0001(17)
C15 0.017(2) 0.017(2) 0.021(2) 0.0051(17) 0.0067(18) 0.0041(17)
C16 0.039(3) 0.026(3) 0.028(3) 0.011(2) 0.016(2) 0.014(2)

loop_
_atom_type_symbol
_atom_type_description
_atom_type_scat_dispersion_real
_atom_type_scat_dispersion_imag
_atom_type_scat_source
C C 0.0033 0.0016 'International Tables Vol C Tables 4.2.6.8 and 6.1.1.4'
H H 0 0 'International Tables Vol C Tables 4.2.6.8 and 6.1.1.4'
N N 0.0061 0.0033 'International Tables Vol C Tables 4.2.6.8 and 6.1.1.4'
S S 0.1246 0.1234 'International Tables Vol C Tables 4.2.6.8 and 6.1.1.4'
Se Se -0.0929 2.2259 'International Tables Vol C Tables 4.2.6.8 and 6.1.1.4'
Mo Mo -1.6832 0.6857 'International Tables Vol C Tables 4.2.6.8 and 6.1.1.4'

loop_
_geom_angle_atom_site_label_1
_geom_angle_atom_site_label_2
_geom_angle_atom_site_label_3
_geom_angle
C7 Mo1 C5 134.40(18)
C7 Mo1 C6 36.07(19)
C5 Mo1 C6 145.8(2)
C7 Mo1 C4 107.2(2)
C5 Mo1 C4 36.43(19)
C6 Mo1 C4 139.3(2)
C7 Mo1 C8 35.89(19)
C5 Mo1 C8 138.00(19)
C6 Mo1 C8 60.03(19)
C4 Mo1 C8 101.58(19)
C7 Mo1 C3 76.05(19)
C5 Mo1 C3 59.29(18)
C6 Mo1 C3 104.0(2)
C4 Mo1 C3 35.6(2)
C8 Mo1 C3 86.33(19)
C7 Mo1 C1 112.58(18)
C5 Mo1 C1 35.68(18)
C6 Mo1 C1 110.3(2)
C4 Mo1 C1 59.45(19)
C8 Mo1 C1 140.99(18)
C3 Mo1 C1 58.06(19)
C7 Mo1 C2 79.99(18)
C5 Mo1 C2 58.60(18)
C6 Mo1 C2 90.2(2)
C4 Mo1 C2 58.99(19)
C8 Mo1 C2 107.14(19)
C3 Mo1 C2 35.0(2)
C1 Mo1 C2 34.16(18)
C7 Mo1 C10 57.94(18)
C5 Mo1 C10 164.15(18)
C6 Mo1 C10 35.2(2)
C4 Mo1 C10 159.18(19)
C8 Mo1 C10 57.68(18)
C3 Mo1 C10 133.98(19)
C1 Mo1 C10 137.3(2)
C2 Mo1 C10 125.2(2)
C7 Mo1 C9 57.75(18)
C5 Mo1 C9 155.7(2)
C6 Mo1 C9 58.0(2)
C4 Mo1 C9 127.6(2)
C8 Mo1 C9 34.66(18)
C3 Mo1 C9 120.87(19)
C1 Mo1 C9 168.27(19)
C2 Mo1 C9 137.65(18)
C10 Mo1 C9 33.5(2)
C7 Mo1 Se2 123.64(14)
C5 Mo1 Se2 87.29(13)
C6 Mo1 Se2 87.62(14)
C4 Mo1 Se2 123.34(14)
C8 Mo1 Se2 133.97(13)
C3 Mo1 Se2 135.99(15)
C1 Mo1 Se2 78.02(13)
C2 Mo1 Se2 104.51(14)
C10 Mo1 Se2 76.86(13)
C9 Mo1 Se2 101.48(14)
C7 Mo1 Se1 129.65(13)
C5 Mo1 Se1 80.18(13)
C6 Mo1 Se1 133.01(16)
C4 Mo1 Se1 80.00(14)
C8 Mo1 Se1 93.86(14)
C3 Mo1 Se1 113.03(16)
C1 Mo1 Se1 113.41(13)
C2 Mo1 Se1 136.51(13)
C10 Mo1 Se1 98.29(15)
C9 Mo1 Se1 78.10(13)
Se2 Mo1 Se1 85.270(18)
C11 Se1 Mo1 101.85(14)
C12 Se2 Mo1 102.38(14)
C14 S3 C11 92.7(2)
C2 C1 C5 107.8(5)
C2 C1 Mo1 73.0(3)
C5 C1 Mo1 68.9(3)
C2 C1 H1 126.1
C5 C1 H1 126.1
Mo1 C1 H1 123.6
C1 C2 C3 108.6(5)
C1 C2 Mo1 72.8(3)
C3 C2 Mo1 70.8(3)
C1 C2 H2 125.7
C3 C2 H2 125.7
Mo1 C2 H2 122.3
C4 C3 C2 108.9(5)
C4 C3 Mo1 71.1(3)
C2 C3 Mo1 74.2(3)
C4 C3 H3 125.6
C2 C3 H3 125.6
Mo1 C3 H3 120.8
C3 C4 C5 106.5(5)
C3 C4 Mo1 73.3(3)
C5 C4 Mo1 71.2(3)
C3 C4 H4 126.7
C5 C4 H4 126.7
Mo1 C4 H4 120.7
C1 C5 C4 108.1(5)
C1 C5 Mo1 75.4(3)
C4 C5 Mo1 72.4(3)
C1 C5 H5 125.9
C4 C5 H5 125.9
Mo1 C5 H5 118.2
C10 C6 C7 106.1(5)
C10 C6 Mo1 76.2(3)
C7 C6 Mo1 71.4(3)
C10 C6 H6 127
C7 C6 H6 127
Mo1 C6 H6 117.6
C6 C7 C8 109.0(5)
C6 C7 Mo1 72.5(3)
C8 C7 Mo1 73.4(3)
C6 C7 H7 125.5
C8 C7 H7 125.5
Mo1 C7 H7 120.3
C9 C8 C7 106.6(5)
C9 C8 Mo1 76.2(3)
C7 C8 Mo1 70.7(3)
C9 C8 H8 126.7
C7 C8 H8 126.7
Mo1 C8 H8 118.4
C10 C9 C8 109.0(5)
C10 C9 Mo1 72.7(3)
C8 C9 Mo1 69.1(3)
C10 C9 H9 125.5
C8 C9 H9 125.5
Mo1 C9 H9 124.3
C9 C10 C6 109.2(5)
C9 C10 Mo1 73.9(3)
C6 C10 Mo1 68.6(3)
C9 C10 H10 125.4
C6 C10 H10 125.4
Mo1 C10 H10 123.7
C12 C11 S3 110.2(3)
C12 C11 Se1 125.3(3)
S3 C11 Se1 124.4(3)
C11 C12 N13 113.2(4)
C11 C12 Se2 124.4(3)
N13 C12 Se2 122.4(3)
C14 N13 C12 115.0(4)
C14 N13 C15 122.6(4)
C12 N13 C15 122.4(4)
N13 C14 S4 127.9(4)
N13 C14 S3 108.9(3)
S4 C14 S3 123.1(3)
N13 C15 C16 112.4(4)
N13 C15 H15A 109.1
C16 C15 H15A 109.1
N13 C15 H15B 109.1
C16 C15 H15B 109.1
H15A C15 H15B 107.9
C15 C16 H16A 109.5
C15 C16 H16B 109.5
H16A C16 H16B 109.5
C15 C16 H16C 109.5
H16A C16 H16C 109.5
H16B C16 H16C 109.5

loop_
_geom_bond_atom_site_label_1
_geom_bond_atom_site_label_2
_geom_bond_distance
Mo1 C7 2.280(5)
Mo1 C5 2.281(4)
Mo1 C6 2.294(5)
Mo1 C4 2.297(5)
Mo1 C8 2.316(5)
Mo1 C3 2.325(5)
Mo1 C1 2.367(5)
Mo1 C2 2.369(5)
Mo1 C10 2.393(5)
Mo1 C9 2.408(5)
Mo1 Se2 2.5983(6)
Mo1 Se1 2.6031(6)
Se1 C11 1.904(4)
Se2 C12 1.906(4)
S3 C14 1.735(5)
S3 C11 1.735(4)
S4 C14 1.686(5)
C1 C2 1.391(7)
C1 C5 1.426(7)
C1 H1 0.95
C2 C3 1.413(8)
C2 H2 0.95
C3 C4 1.412(8)
C3 H3 0.95
C4 C5 1.431(7)
C4 H4 0.95
C5 H5 0.95
C6 C10 1.418(8)
C6 C7 1.416(8)
C6 H6 0.95
C7 C8 1.417(8)
C7 H7 0.95
C8 C9 1.410(7)
C8 H8 0.95
C9 C10 1.382(8)
C9 H9 0.95
C10 H10 0.95
C11 C12 1.345(6)
C12 N13 1.410(5)
N13 C14 1.352(6)
N13 C15 1.469(6)
C15 C16 1.519(7)
C15 H15A 0.99
C15 H15B 0.99
C16 H16A 0.98
C16 H16B 0.98
C16 H16C 0.98

loop_
_geom_torsion_atom_site_label_1
_geom_torsion_atom_site_label_2
_geom_torsion_atom_site_label_3
_geom_torsion_atom_site_label_4
_geom_torsion
C7 Mo1 Se1 C11 -138.1(2)
C5 Mo1 Se1 C11 80.72(19)
C6 Mo1 Se1 C11 -89.6(2)
C4 Mo1 Se1 C11 117.7(2)
C8 Mo1 Se1 C11 -141.19(19)
C3 Mo1 Se1 C11 131.2(2)
C1 Mo1 Se1 C11 67.4(2)
C2 Mo1 Se1 C11 98.8(2)
C10 Mo1 Se1 C11 -83.30(19)
C9 Mo1 Se1 C11 -110.1(2)
Se2 Mo1 Se1 C11 -7.35(14)
C7 Mo1 Se2 C12 142.1(2)
C5 Mo1 Se2 C12 -73.87(18)
C6 Mo1 Se2 C12 140.0(2)
C4 Mo1 Se2 C12 -68.3(2)
C8 Mo1 Se2 C12 97.3(2)
C3 Mo1 Se2 C12 -112.2(3)
C1 Mo1 Se2 C12 -108.66(18)
C2 Mo1 Se2 C12 -130.43(19)
C10 Mo1 Se2 C12 106.2(2)
C9 Mo1 Se2 C12 83.32(19)
Se1 Mo1 Se2 C12 6.49(13)
C7 Mo1 C1 C2 -18.6(4)
C5 Mo1 C1 C2 117.5(5)
C6 Mo1 C1 C2 -57.4(4)
C4 Mo1 C1 C2 78.7(3)
C8 Mo1 C1 C2 9.7(5)
C3 Mo1 C1 C2 36.9(3)
C10 Mo1 C1 C2 -85.2(4)
C9 Mo1 C1 C2 -51.4(10)
Se2 Mo1 C1 C2 -140.2(3)
Se1 Mo1 C1 C2 140.3(3)
C7 Mo1 C1 C5 -136.0(3)
C6 Mo1 C1 C5 -174.8(3)
C4 Mo1 C1 C5 -38.8(3)
C8 Mo1 C1 C5 -107.8(4)
C3 Mo1 C1 C5 -80.6(3)
C2 Mo1 C1 C5 -117.5(5)
C10 Mo1 C1 C5 157.3(3)
C9 Mo1 C1 C5 -168.9(8)
Se2 Mo1 C1 C5 102.3(3)
Se1 Mo1 C1 C5 22.9(3)
C5 C1 C2 C3 -1.8(5)
Mo1 C1 C2 C3 -62.1(3)
C5 C1 C2 Mo1 60.4(3)
C7 Mo1 C2 C1 162.6(4)
C5 Mo1 C2 C1 -37.3(3)
C6 Mo1 C2 C1 127.8(3)
C4 Mo1 C2 C1 -80.2(3)
C8 Mo1 C2 C1 -173.6(3)
C3 Mo1 C2 C1 -117.4(5)
C10 Mo1 C2 C1 124.2(3)
C9 Mo1 C2 C1 166.3(3)
Se2 Mo1 C2 C1 40.3(3)
Se1 Mo1 C2 C1 -58.3(4)
C7 Mo1 C2 C3 -79.9(3)
C5 Mo1 C2 C3 80.1(3)
C6 Mo1 C2 C3 -114.7(3)
C4 Mo1 C2 C3 37.2(3)
C8 Mo1 C2 C3 -56.2(3)
C1 Mo1 C2 C3 117.4(5)
C10 Mo1 C2 C3 -118.3(3)
C9 Mo1 C2 C3 -76.2(4)
Se2 Mo1 C2 C3 157.7(3)
Se1 Mo1 C2 C3 59.1(4)
C1 C2 C3 C4 0.3(6)
Mo1 C2 C3 C4 -63.1(4)
C1 C2 C3 Mo1 63.5(3)
C7 Mo1 C3 C4 -150.7(4)
C5 Mo1 C3 C4 38.9(3)
C6 Mo1 C3 C4 -173.7(3)
C8 Mo1 C3 C4 -115.8(4)
C1 Mo1 C3 C4 80.9(3)
C2 Mo1 C3 C4 116.9(5)
C10 Mo1 C3 C4 -152.1(3)
C9 Mo1 C3 C4 -112.8(3)
Se2 Mo1 C3 C4 85.0(4)
Se1 Mo1 C3 C4 -23.2(4)
C7 Mo1 C3 C2 92.4(3)
C5 Mo1 C3 C2 -78.0(3)
C6 Mo1 C3 C2 69.4(3)
C4 Mo1 C3 C2 -116.9(5)
C8 Mo1 C3 C2 127.3(3)
C1 Mo1 C3 C2 -36.0(3)
C10 Mo1 C3 C2 91.0(4)
C9 Mo1 C3 C2 130.3(3)
Se2 Mo1 C3 C2 -31.9(4)
Se1 Mo1 C3 C2 -140.1(3)
C2 C3 C4 C5 1.2(6)
Mo1 C3 C4 C5 -63.9(3)
C2 C3 C4 Mo1 65.1(4)
C7 Mo1 C4 C3 29.8(4)
C5 Mo1 C4 C3 -114.6(5)
C6 Mo1 C4 C3 9.4(5)
C8 Mo1 C4 C3 66.5(4)
C1 Mo1 C4 C3 -76.6(4)
C2 Mo1 C4 C3 -36.7(3)
C10 Mo1 C4 C3 71.4(7)
C9 Mo1 C4 C3 92.0(4)
Se2 Mo1 C4 C3 -124.1(3)
Se1 Mo1 C4 C3 158.4(3)
C7 Mo1 C4 C5 144.4(3)
C6 Mo1 C4 C5 124.0(4)
C8 Mo1 C4 C5 -178.9(3)
C3 Mo1 C4 C5 114.6(5)
C1 Mo1 C4 C5 37.9(3)
C2 Mo1 C4 C5 77.9(3)
C10 Mo1 C4 C5 -174.0(5)
C9 Mo1 C4 C5 -153.4(3)
Se2 Mo1 C4 C5 -9.5(4)
Se1 Mo1 C4 C5 -87.0(3)
C2 C1 C5 C4 2.5(5)
Mo1 C1 C5 C4 65.6(3)
C2 C1 C5 Mo1 -63.0(3)
C3 C4 C5 C1 -2.3(5)
Mo1 C4 C5 C1 -67.6(3)
C3 C4 C5 Mo1 65.3(3)
C7 Mo1 C5 C1 63.8(4)
C6 Mo1 C5 C1 8.6(5)
C4 Mo1 C5 C1 114.8(4)
C8 Mo1 C5 C1 116.4(3)
C3 Mo1 C5 C1 76.8(3)
C2 Mo1 C5 C1 35.7(3)
C10 Mo1 C5 C1 -73.0(8)
C9 Mo1 C5 C1 174.5(4)
Se2 Mo1 C5 C1 -73.1(3)
Se1 Mo1 C5 C1 -158.8(3)
C7 Mo1 C5 C4 -51.0(4)
C6 Mo1 C5 C4 -106.2(4)
C8 Mo1 C5 C4 1.6(4)
C3 Mo1 C5 C4 -38.0(3)
C1 Mo1 C5 C4 -114.8(4)
C2 Mo1 C5 C4 -79.1(3)
C10 Mo1 C5 C4 172.2(7)
C9 Mo1 C5 C4 59.7(6)
Se2 Mo1 C5 C4 172.1(3)
Se1 Mo1 C5 C4 86.4(3)
C7 Mo1 C6 C10 112.5(5)
C5 Mo1 C6 C10 -152.0(3)
C4 Mo1 C6 C10 147.0(3)
C8 Mo1 C6 C10 75.4(3)
C3 Mo1 C6 C10 152.6(3)
C1 Mo1 C6 C10 -146.7(3)
C2 Mo1 C6 C10 -174.9(3)
C9 Mo1 C6 C10 34.8(3)
Se2 Mo1 C6 C10 -70.4(3)
Se1 Mo1 C6 C10 10.9(4)
C5 Mo1 C6 C7 95.4(4)
C4 Mo1 C6 C7 34.4(5)
C8 Mo1 C6 C7 -37.2(3)
C3 Mo1 C6 C7 40.1(4)
C1 Mo1 C6 C7 100.8(3)
C2 Mo1 C6 C7 72.6(3)
C10 Mo1 C6 C7 -112.5(5)
C9 Mo1 C6 C7 -77.8(3)
Se2 Mo1 C6 C7 177.1(3)
Se1 Mo1 C6 C7 -101.6(3)
C10 C6 C7 C8 -4.1(5)
Mo1 C6 C7 C8 64.9(3)
C10 C6 C7 Mo1 -69.0(3)
C5 Mo1 C7 C6 -128.4(4)
C4 Mo1 C7 C6 -157.3(3)
C8 Mo1 C7 C6 116.7(5)
C3 Mo1 C7 C6 -139.9(4)
C1 Mo1 C7 C6 -93.9(4)
C2 Mo1 C7 C6 -104.3(4)
C10 Mo1 C7 C6 38.9(3)
C9 Mo1 C7 C6 78.6(4)
Se2 Mo1 C7 C6 -3.5(4)
Se1 Mo1 C7 C6 111.5(3)
C5 Mo1 C7 C8 114.9(3)
C6 Mo1 C7 C8 -116.7(5)
C4 Mo1 C7 C8 86.0(3)
C3 Mo1 C7 C8 103.3(3)
C1 Mo1 C7 C8 149.4(3)
C2 Mo1 C7 C8 139.0(3)
C10 Mo1 C7 C8 -77.9(3)
C9 Mo1 C7 C8 -38.1(3)
Se2 Mo1 C7 C8 -120.2(3)
Se1 Mo1 C7 C8 -5.2(4)
C6 C7 C8 C9 4.2(5)
Mo1 C7 C8 C9 68.4(3)
C6 C7 C8 Mo1 -64.3(3)
C7 Mo1 C8 C9 -113.5(5)
C5 Mo1 C8 C9 142.1(3)
C6 Mo1 C8 C9 -76.1(4)
C4 Mo1 C8 C9 143.1(3)
C3 Mo1 C8 C9 175.4(4)
C1 Mo1 C8 C9 -161.7(3)
C2 Mo1 C8 C9 -156.0(3)
C10 Mo1 C8 C9 -34.8(3)
Se2 Mo1 C8 C9 -24.6(4)
Se1 Mo1 C8 C9 62.5(3)
C5 Mo1 C8 C7 -104.4(4)
C6 Mo1 C8 C7 37.4(3)
C4 Mo1 C8 C7 -103.4(3)
C3 Mo1 C8 C7 -71.1(3)
C1 Mo1 C8 C7 -48.3(4)
C2 Mo1 C8 C7 -42.6(3)
C10 Mo1 C8 C7 78.6(3)
C9 Mo1 C8 C7 113.5(5)
Se2 Mo1 C8 C7 88.8(3)
Se1 Mo1 C8 C7 176.0(3)
C7 C8 C9 C10 -2.5(5)
Mo1 C8 C9 C10 62.1(3)
C7 C8 C9 Mo1 -64.6(3)
C7 Mo1 C9 C10 -79.4(4)
C5 Mo1 C9 C10 152.8(4)
C6 Mo1 C9 C10 -36.5(3)
C4 Mo1 C9 C10 -166.9(3)
C8 Mo1 C9 C10 -118.9(5)
C3 Mo1 C9 C10 -124.2(4)
C1 Mo1 C9 C10 -43.1(10)
C2 Mo1 C9 C10 -83.7(4)
Se2 Mo1 C9 C10 43.3(3)
Se1 Mo1 C9 C10 125.9(3)
C7 Mo1 C9 C8 39.5(3)
C5 Mo1 C9 C8 -88.3(5)
C6 Mo1 C9 C8 82.4(4)
C4 Mo1 C9 C8 -48.0(4)
C3 Mo1 C9 C8 -5.3(4)
C1 Mo1 C9 C8 75.8(10)
C2 Mo1 C9 C8 35.2(5)
C10 Mo1 C9 C8 118.9(5)
Se2 Mo1 C9 C8 162.2(3)
Se1 Mo1 C9 C8 -115.2(3)
C8 C9 C10 C6 0.0(5)
Mo1 C9 C10 C6 59.8(3)
C8 C9 C10 Mo1 -59.8(3)
C7 C6 C10 C9 2.5(5)
Mo1 C6 C10 C9 -63.1(3)
C7 C6 C10 Mo1 65.7(3)
C7 Mo1 C10 C9 78.8(3)
C5 Mo1 C10 C9 -136.5(7)
C6 Mo1 C10 C9 118.7(5)
C4 Mo1 C10 C9 30.4(7)
C8 Mo1 C10 C9 36.1(3)
C3 Mo1 C10 C9 80.4(4)
C1 Mo1 C10 C9 168.2(3)
C2 Mo1 C10 C9 125.0(3)
Se2 Mo1 C10 C9 -136.4(3)
Se1 Mo1 C10 C9 -53.2(3)
C7 Mo1 C10 C6 -39.9(3)
C5 Mo1 C10 C6 104.8(7)
C4 Mo1 C10 C6 -88.3(7)
C8 Mo1 C10 C6 -82.6(3)
C3 Mo1 C10 C6 -38.3(5)
C1 Mo1 C10 C6 49.5(4)
C2 Mo1 C10 C6 6.3(4)
C9 Mo1 C10 C6 -118.7(5)
Se2 Mo1 C10 C6 104.9(3)
Se1 Mo1 C10 C6 -172.0(3)
C14 S3 C11 C12 -0.1(4)
C14 S3 C11 Se1 -179.4(3)
Mo1 Se1 C11 C12 8.1(4)
Mo1 Se1 C11 S3 -172.8(3)
S3 C11 C12 N13 -0.2(5)
Se1 C11 C12 N13 179.1(3)
S3 C11 C12 Se2 178.0(2)
Se1 C11 C12 Se2 -2.8(6)
Mo1 Se2 C12 C11 -4.3(4)
Mo1 Se2 C12 N13 173.6(3)
C11 C12 N13 C14 0.5(6)
Se2 C12 N13 C14 -177.7(3)
C11 C12 N13 C15 -178.9(4)
Se2 C12 N13 C15 2.9(6)
C12 N13 C14 S4 178.6(3)
C15 N13 C14 S4 -2.0(7)
C12 N13 C14 S3 -0.5(5)
C15 N13 C14 S3 178.9(3)
C11 S3 C14 N13 0.4(3)
C11 S3 C14 S4 -178.8(3)
C14 N13 C15 C16 -96.1(5)
C12 N13 C15 C16 83.3(5)
